data_7706643
loop_
_publ_author_name
'Jakubowski, Rafa\/l'
'Pecyna, Jacek'
'Ali, Muhammad O.'
'Pietrzak, Anna'
'Friedli, Andrienne C.'
'Kaszy\'nski, Piotr'

_publ_section_title
;
 Polar derivatives of
 [<i>closo</i>-1-CB<sub>9</sub>H<sub>10</sub>]<sup>-</sup> and
 [<i>closo</i>-1-CB<sub>11</sub>H<sub>12</sub>]<sup>-</sup> anions as high
 \D<i>\e</i> additives to a nematic host: a comparison of the
 CH<sub>2</sub>CH<sub>2</sub> and COO linking groups.
;
_journal_issue 10
_journal_name_full 'Dalton transactions (Cambridge, England : 2003)'
_journal_page_first 3671
_journal_page_last 3681
_journal_paper_doi 10.1039/d1dt00211b
_journal_volume 50
_journal_year 2021
_chemical_formula_moiety 'C18 H37 B11 O S'
_chemical_formula_sum 'C18 H37 B11 O S'
_chemical_formula_weight 420.44
_space_group_crystal_system triclinic
_space_group_IT_number 2
_space_group_name_Hall '-P 1'
_space_group_name_H-M_alt 'P -1'
_atom_sites_solution_hydrogens geom
_atom_sites_solution_primary other
_audit_creation_method SHELXL-2018/1
_audit_update_record
;
2021-02-07 deposited with the CCDC.	2021-02-18 downloaded from the CCDC.
;
_cell_angle_alpha 95.063(2)
_cell_angle_beta 96.589(3)
_cell_angle_gamma 114.2550(10)
_cell_formula_units_Z 6
_cell_length_a 14.8806(2)
_cell_length_b 15.9923(3)
_cell_length_c 17.1187(2)
_cell_measurement_reflns_used 61710
_cell_measurement_temperature 100.00(10)
_cell_measurement_theta_max 78.8520
_cell_measurement_theta_min 3.0530
_cell_volume 3648.22(11)
_computing_cell_refinement 'CrysAlisPro 1.171.40.57a (Rigaku OD, 2019)'
_computing_data_collection 'CrysAlisPro 1.171.40.57a (Rigaku OD, 2019)'
_computing_data_reduction 'CrysAlisPro 1.171.40.57a (Rigaku OD, 2019)'
_computing_structure_refinement 'SHELXL-2018/1 (Sheldrick, 2018)'
_computing_structure_solution 'SHELXT 2014/5 (Sheldrick, 2014)'
_diffrn_ambient_temperature 100.00(10)
_diffrn_measured_fraction_theta_full 0.999
_diffrn_measured_fraction_theta_max 0.999
_diffrn_measurement_device_type 'XtaLAB Synergy, Dualflex, Pilatus 300K'
_diffrn_measurement_method '\w scans'
_diffrn_radiation_type CuK\a
_diffrn_radiation_wavelength 1.54184
_diffrn_reflns_av_R_equivalents 0.0431
_diffrn_reflns_av_unetI/netI 0.0247
_diffrn_reflns_Laue_measured_fraction_full 0.999
_diffrn_reflns_Laue_measured_fraction_max 0.999
_diffrn_reflns_limit_h_max 18
_diffrn_reflns_limit_h_min -18
_diffrn_reflns_limit_k_max 16
_diffrn_reflns_limit_k_min -19
_diffrn_reflns_limit_l_max 20
_diffrn_reflns_limit_l_min -20
_diffrn_reflns_number 89459
_diffrn_reflns_point_group_measured_fraction_full 0.999
_diffrn_reflns_point_group_measured_fraction_max 0.999
_diffrn_reflns_theta_full 67.684
_diffrn_reflns_theta_max 70.074
_diffrn_reflns_theta_min 3.065
_diffrn_source 'micro-focus sealed X-ray tube'
_exptl_absorpt_coefficient_mu 1.213
_exptl_absorpt_correction_T_max 1.000
_exptl_absorpt_correction_T_min 0.541
_exptl_absorpt_correction_type gaussian
_exptl_absorpt_process_details
;
CrysAlisPro 1.171.40.57a (Rigaku Oxford Diffraction, 2019)
Numerical absorption correction based on gaussian integration over
			a multifaceted crystal model
Empirical absorption correction using spherical harmonics,
 implemented in SCALE3 ABSPACK scaling algorithm.
;
_exptl_crystal_colour colorless
_exptl_crystal_density_diffrn 1.148
_exptl_crystal_description block
_exptl_crystal_F_000 1344
_exptl_crystal_recrystallization_method 'Re-crystallisation from solvent: AcOEt/i-octane solution'
_exptl_crystal_size_max 0.231
_exptl_crystal_size_mid 0.165
_exptl_crystal_size_min 0.102
_refine_diff_density_max 0.564
_refine_diff_density_min -0.302
_refine_diff_density_rms 0.040
_refine_ls_extinction_method none
_refine_ls_goodness_of_fit_ref 1.050
_refine_ls_hydrogen_treatment constr
_refine_ls_matrix_type full
_refine_ls_number_parameters 844
_refine_ls_number_reflns 13843
_refine_ls_number_restraints 0
_refine_ls_restrained_S_all 1.050
_refine_ls_R_factor_all 0.0377
_refine_ls_R_factor_gt 0.0349
_refine_ls_shift/su_max 0.001
_refine_ls_shift/su_mean 0.000
_refine_ls_structure_factor_coef Fsqd
_refine_ls_weighting_details 'w=1/[\s^2^(Fo^2^)+(0.0490P)^2^+1.2851P] where P=(Fo^2^+2Fc^2^)/3'
_refine_ls_weighting_scheme calc
_refine_ls_wR_factor_gt 0.0937
_refine_ls_wR_factor_ref 0.0958
_reflns_Friedel_coverage 0.000
_reflns_number_gt 12730
_reflns_number_total 13843
_reflns_threshold_expression 'I > 2\s(I)'
_cod_data_source_file d1dt00211b2.cif
_cod_data_source_block 2B_3_b
_cod_depositor_comments 'Adding full bibliography for 7706642--7706645.cif.'
_cod_original_cell_volume 3648.22(10)
_cod_database_code 7706643
_shelx_shelxl_version_number 2018/1
_shelx_space_group_comment
;
The symmetry employed for this shelxl refinement is uniquely defined
by the following loop, which should always be used as a source of
symmetry information in preference to the above space-group names.
They are only intended as comments.
;
_oxdiff_exptl_absorpt_empirical_full_min 0.765
_oxdiff_exptl_absorpt_empirical_full_max 1.323
_oxdiff_exptl_absorpt_empirical_details
;
Empirical correction (ABSPACK) includes:
- Absorption correction using spherical harmonics
- Frame scaling
;

loop_
_space_group_symop_operation_xyz
'x, y, z'
'-x, -y, -z'

loop_
_atom_site_label
_atom_site_type_symbol
_atom_site_fract_x
_atom_site_fract_y
_atom_site_fract_z
_atom_site_U_iso_or_equiv
_atom_site_adp_type
_atom_site_occupancy
_atom_site_site_symmetry_order
_atom_site_calc_flag
_atom_site_refinement_flags_posn
_atom_site_refinement_flags_adp
_atom_site_refinement_flags_occupancy
_atom_site_disorder_assembly
_atom_site_disorder_group
S1C S 0.39080(2) 0.57711(2) -0.16396(2) 0.01984(7) Uani 1 1 d . . . . .
S1B S -0.02352(2) 0.10907(2) 0.47356(2) 0.02034(8) Uani 1 1 d . . . . .
S1A S 0.72756(2) 0.09504(2) 0.14284(2) 0.02062(8) Uani 1 1 d . . . . .
O8C O -0.12365(8) 0.47031(7) 0.40890(6) 0.0341(2) Uani 1 1 d . . . . .
O8B O 0.37033(7) 0.16568(7) -0.16972(6) 0.0326(2) Uani 1 1 d . . . . .
O8A O 0.22361(8) 0.28076(7) 0.64839(6) 0.0322(2) Uani 1 1 d . . . . .
C4B C 0.24783(10) 0.19499(8) 0.03261(7) 0.0211(3) Uani 1 1 d . . . . .
C2B C 0.16586(10) 0.11520(9) 0.14146(7) 0.0216(3) Uani 1 1 d . . . . .
H2BA H 0.222317 0.100240 0.153805 0.026 Uiso 1 1 calc R U . . .
H2BB H 0.116458 0.065284 0.102108 0.026 Uiso 1 1 calc R U . . .
C4C C 0.07524(10) 0.49465(9) 0.24959(8) 0.0244(3) Uani 1 1 d . . . . .
C14A C 0.77652(10) 0.13569(8) -0.03170(7) 0.0217(3) Uani 1 1 d . . . . .
H14A H 0.729949 0.161263 -0.050965 0.026 Uiso 1 1 calc R U . . .
C1B C 0.12053(9) 0.11812(8) 0.21702(7) 0.0182(2) Uani 1 1 d . . . . .
C2C C 0.10535(9) 0.44691(9) 0.11279(7) 0.0217(3) Uani 1 1 d . . . . .
H2CA H 0.093435 0.384140 0.120711 0.026 Uiso 1 1 calc R U . . .
H2CB H 0.041313 0.446551 0.093384 0.026 Uiso 1 1 calc R U . . .
C19A C 0.79083(10) 0.20779(9) 0.11218(7) 0.0223(3) Uani 1 1 d . . . . .
H19E H 0.742395 0.231549 0.095657 0.027 Uiso 1 1 calc R U . . .
H19F H 0.838501 0.250962 0.156675 0.027 Uiso 1 1 calc R U . . .
C18B C -0.07518(10) 0.22275(9) 0.57030(8) 0.0239(3) Uani 1 1 d . . . . .
H18C H -0.064339 0.285710 0.589101 0.029 Uiso 1 1 calc R U . . .
H18D H -0.053186 0.198365 0.614848 0.029 Uiso 1 1 calc R U . . .
C10A C 0.31688(11) 0.29879(9) 0.54448(8) 0.0295(3) Uani 1 1 d . . . . .
H10E H 0.294558 0.342363 0.529396 0.035 Uiso 1 1 calc R U . . .
C7B C 0.33516(10) 0.17741(9) -0.10078(8) 0.0234(3) Uani 1 1 d . . . . .
C3B C 0.20093(10) 0.20408(9) 0.10463(8) 0.0238(3) Uani 1 1 d . . . . .
H3BA H 0.144466 0.218154 0.089262 0.029 Uiso 1 1 calc R U . . .
H3BB H 0.249299 0.255024 0.143716 0.029 Uiso 1 1 calc R U . . .
C18A C 0.84518(9) 0.19979(9) 0.04344(7) 0.0216(3) Uani 1 1 d . . . . .
H18E H 0.894077 0.176986 0.061109 0.026 Uiso 1 1 calc R U . . .
H18F H 0.881172 0.261198 0.029946 0.026 Uiso 1 1 calc R U . . .
C19C C 0.47496(10) 0.52163(10) -0.15345(8) 0.0245(3) Uani 1 1 d . . . . .
H19A H 0.520537 0.547510 -0.103313 0.029 Uiso 1 1 calc R U . . .
H19B H 0.437061 0.455705 -0.153499 0.029 Uiso 1 1 calc R U . . .
C2A C 0.43260(9) 0.14108(9) 0.39029(7) 0.0227(3) Uani 1 1 d . . . . .
H2AA H 0.398584 0.176008 0.367887 0.027 Uiso 1 1 calc R U . . .
H2AB H 0.382027 0.079569 0.392577 0.027 Uiso 1 1 calc R U . . .
C1A C 0.50170(9) 0.13169(8) 0.33354(7) 0.0195(2) Uani 1 1 d . . . . .
C14B C -0.18727(9) 0.16383(8) 0.54164(7) 0.0205(2) Uani 1 1 d . . . . .
H14B H -0.207665 0.187994 0.495502 0.025 Uiso 1 1 calc R U . . .
C1C C 0.17219(9) 0.47535(8) 0.04919(7) 0.0191(2) Uani 1 1 d . . . . .
C18C C 0.53389(10) 0.53692(9) -0.22207(8) 0.0244(3) Uani 1 1 d . . . . .
H18A H 0.582565 0.511431 -0.213544 0.029 Uiso 1 1 calc R U . . .
H18B H 0.570286 0.603085 -0.221841 0.029 Uiso 1 1 calc R U . . .
C13B C -0.20886(10) 0.06282(9) 0.51492(8) 0.0228(3) Uani 1 1 d . . . . .
H13C H -0.186947 0.038519 0.559574 0.027 Uiso 1 1 calc R U . . .
H13D H -0.280511 0.027046 0.499669 0.027 Uiso 1 1 calc R U . . .
C15B C -0.25048(10) 0.16880(9) 0.60490(8) 0.0233(3) Uani 1 1 d . . . . .
H15C H -0.318630 0.122844 0.586606 0.028 Uiso 1 1 calc R U . . .
H15D H -0.225488 0.152092 0.653112 0.028 Uiso 1 1 calc R U . . .
C7A C 0.28675(10) 0.25499(9) 0.60996(8) 0.0241(3) Uani 1 1 d . . . . .
C14C C 0.46893(9) 0.49289(9) -0.30390(7) 0.0217(3) Uani 1 1 d . . . . .
H14C H 0.433590 0.425986 -0.303671 0.026 Uiso 1 1 calc R U . . .
C5B C 0.18908(10) 0.14985(9) -0.04106(8) 0.0244(3) Uani 1 1 d . . . . .
H5B H 0.119855 0.125717 -0.045948 0.029 Uiso 1 1 calc R U . . .
C12C C 0.32002(10) 0.51650(9) -0.26114(7) 0.0234(3) Uani 1 1 d . . . . .
H12A H 0.284594 0.450820 -0.258694 0.028 Uiso 1 1 calc R U . . .
H12B H 0.271115 0.539881 -0.277219 0.028 Uiso 1 1 calc R U . . .
C15C C 0.53389(10) 0.50761(9) -0.36878(8) 0.0246(3) Uani 1 1 d . . . . .
H15A H 0.490821 0.487676 -0.420225 0.030 Uiso 1 1 calc R U . . .
H15B H 0.576019 0.573415 -0.364880 0.030 Uiso 1 1 calc R U . . .
C11B C 0.35073(10) 0.22906(9) 0.03781(8) 0.0235(3) Uani 1 1 d . . . . .
H11B H 0.391192 0.257751 0.086776 0.028 Uiso 1 1 calc R U . . .
C3C C 0.14895(10) 0.51028(10) 0.19310(8) 0.0282(3) Uani 1 1 d . . . . .
H3CA H 0.205158 0.500548 0.217871 0.034 Uiso 1 1 calc R U . . .
H3CB H 0.174035 0.574334 0.183929 0.034 Uiso 1 1 calc R U . . .
C10B C 0.39518(10) 0.22158(9) -0.02798(8) 0.0235(3) Uani 1 1 d . . . . .
H10B H 0.464409 0.245944 -0.023202 0.028 Uiso 1 1 calc R U . . .
C13C C 0.39040(10) 0.53074(9) -0.32172(8) 0.0240(3) Uani 1 1 d . . . . .
H13A H 0.424574 0.596602 -0.323933 0.029 Uiso 1 1 calc R U . . .
H13B H 0.351008 0.500772 -0.373757 0.029 Uiso 1 1 calc R U . . .
C7C C -0.05827(10) 0.47367(9) 0.35764(8) 0.0260(3) Uani 1 1 d . . . . .
C12B C -0.15818(9) 0.04932(9) 0.44563(8) 0.0231(3) Uani 1 1 d . . . . .
H12C H -0.179642 0.073247 0.400514 0.028 Uiso 1 1 calc R U . . .
H12D H -0.177635 -0.016336 0.429978 0.028 Uiso 1 1 calc R U . . .
C15A C 0.83671(10) 0.13121(9) -0.09740(8) 0.0247(3) Uani 1 1 d . . . . .
H15E H 0.891010 0.117095 -0.075375 0.030 Uiso 1 1 calc R U . . .
H15F H 0.793744 0.080252 -0.138780 0.030 Uiso 1 1 calc R U . . .
C6B C 0.23160(10) 0.14020(9) -0.10699(8) 0.0256(3) Uani 1 1 d . . . . .
H6B H 0.191093 0.108920 -0.155408 0.031 Uiso 1 1 calc R U . . .
C11C C 0.01749(10) 0.54458(9) 0.25006(8) 0.0264(3) Uani 1 1 d . . . . .
H11C H 0.023077 0.585362 0.213443 0.032 Uiso 1 1 calc R U . . .
C12A C 0.64910(10) 0.03355(9) 0.04845(8) 0.0259(3) Uani 1 1 d . . . . .
H12E H 0.608640 -0.030526 0.053538 0.031 Uiso 1 1 calc R U . . .
H12F H 0.604661 0.061802 0.032632 0.031 Uiso 1 1 calc R U . . .
C13A C 0.71514(10) 0.03750(9) -0.01428(8) 0.0265(3) Uani 1 1 d . . . . .
H13E H 0.673183 -0.000557 -0.063258 0.032 Uiso 1 1 calc R U . . .
H13F H 0.760583 0.010925 0.003350 0.032 Uiso 1 1 calc R U . . .
C11A C 0.38021(11) 0.27710(10) 0.50202(8) 0.0316(3) Uani 1 1 d . . . . .
H11A H 0.400384 0.307162 0.458761 0.038 Uiso 1 1 calc R U . . .
C6A C 0.32140(10) 0.19117(9) 0.63221(8) 0.0250(3) Uani 1 1 d . . . . .
H6A H 0.302858 0.162485 0.676428 0.030 Uiso 1 1 calc R U . . .
C17A C 0.94494(11) 0.21052(9) -0.19599(8) 0.0288(3) Uani 1 1 d . . . . .
H17G H 0.907546 0.155070 -0.233566 0.043 Uiso 1 1 calc R U . . .
H17H H 1.003728 0.207757 -0.169143 0.043 Uiso 1 1 calc R U . . .
H17I H 0.964088 0.263453 -0.223451 0.043 Uiso 1 1 calc R U . . .
C4A C 0.41451(10) 0.21180(10) 0.52209(8) 0.0288(3) Uani 1 1 d . . . . .
C19B C -0.01168(10) 0.22477(9) 0.50570(8) 0.0247(3) Uani 1 1 d . . . . .
H19C H 0.057807 0.265628 0.526254 0.030 Uiso 1 1 calc R U . . .
H19D H -0.033312 0.248776 0.460710 0.030 Uiso 1 1 calc R U . . .
C5A C 0.38445(10) 0.17001(10) 0.58787(8) 0.0268(3) Uani 1 1 d . . . . .
H5A H 0.406930 0.126550 0.602979 0.032 Uiso 1 1 calc R U . . .
C9B C 0.47403(11) 0.22006(11) -0.17022(9) 0.0340(3) Uani 1 1 d . . . . .
H9BA H 0.488602 0.210613 -0.222604 0.051 Uiso 1 1 calc R U . . .
H9BB H 0.513296 0.201669 -0.133064 0.051 Uiso 1 1 calc R U . . .
H9BC H 0.489889 0.284467 -0.155339 0.051 Uiso 1 1 calc R U . . .
C16A C 0.88063(10) 0.21890(9) -0.13541(8) 0.0255(3) Uani 1 1 d . . . . .
H16E H 0.826688 0.230992 -0.161445 0.031 Uiso 1 1 calc R U . . .
H16F H 0.920878 0.271103 -0.094238 0.031 Uiso 1 1 calc R U . . .
C10C C -0.04763(10) 0.53528(9) 0.30318(8) 0.0267(3) Uani 1 1 d . . . . .
H10C H -0.084498 0.570223 0.302632 0.032 Uiso 1 1 calc R U . . .
C16B C -0.25202(11) 0.26276(10) 0.62534(9) 0.0312(3) Uani 1 1 d . . . . .
H16C H -0.184982 0.308174 0.648201 0.037 Uiso 1 1 calc R U . . .
H16D H -0.272460 0.282110 0.576888 0.037 Uiso 1 1 calc R U . . .
C5C C 0.06377(12) 0.43344(10) 0.30432(9) 0.0329(3) Uani 1 1 d . . . . .
H5C H 0.101313 0.399128 0.305355 0.040 Uiso 1 1 calc R U . . .
C17B C -0.32253(11) 0.26083(10) 0.68361(9) 0.0319(3) Uani 1 1 d . . . . .
H17D H -0.389789 0.219342 0.659741 0.048 Uiso 1 1 calc R U . . .
H17E H -0.318349 0.322063 0.696793 0.048 Uiso 1 1 calc R U . . .
H17F H -0.303924 0.239856 0.731058 0.048 Uiso 1 1 calc R U . . .
B11C B 0.30548(10) 0.53208(9) -0.08862(8) 0.0192(3) Uani 1 1 d . . . . .
C16C C 0.60016(11) 0.45589(10) -0.36479(8) 0.0301(3) Uani 1 1 d . . . . .
H16A H 0.646077 0.478307 -0.314688 0.036 Uiso 1 1 calc R U . . .
H16B H 0.558605 0.390417 -0.365914 0.036 Uiso 1 1 calc R U . . .
B11B B 0.02520(10) 0.11460(10) 0.37580(8) 0.0182(3) Uani 1 1 d . . . . .
C6C C -0.00270(13) 0.42233(10) 0.35765(9) 0.0348(3) Uani 1 1 d . . . . .
H6C H -0.009811 0.380332 0.393360 0.042 Uiso 1 1 calc R U . . .
B2C B 0.11351(10) 0.46788(9) -0.04552(8) 0.0193(3) Uani 1 1 d . . . . .
H2C H 0.032476 0.444796 -0.062542 0.023 Uiso 1 1 calc R U . . .
C9C C -0.13810(12) 0.40576(11) 0.46366(9) 0.0357(3) Uani 1 1 d . . . . .
H9CA H -0.164774 0.344026 0.434935 0.054 Uiso 1 1 calc R U . . .
H9CB H -0.184022 0.410399 0.496985 0.054 Uiso 1 1 calc R U . . .
H9CC H -0.075248 0.419314 0.496000 0.054 Uiso 1 1 calc R U . . .
B5A B 0.44602(11) 0.07773(10) 0.23794(8) 0.0232(3) Uani 1 1 d . . . . .
H5AA H 0.365231 0.049576 0.216125 0.028 Uiso 1 1 calc R U . . .
B1B B 0.02596(10) 0.01625(10) 0.23077(8) 0.0190(3) Uani 1 1 d . . . . .
H1B H -0.004417 -0.048600 0.188541 0.023 Uiso 1 1 calc R U . . .
B2B B 0.14722(10) 0.05946(9) 0.28893(8) 0.0183(3) Uani 1 1 d . . . . .
H2B H 0.195208 0.022742 0.284401 0.022 Uiso 1 1 calc R U . . .
B10B B -0.00072(11) 0.17376(10) 0.29980(8) 0.0202(3) Uani 1 1 d . . . . .
H10D H -0.048749 0.210528 0.303616 0.024 Uiso 1 1 calc R U . . .
B6B B -0.05179(11) 0.04937(10) 0.28505(8) 0.0199(3) Uani 1 1 d . . . . .
H6BA H -0.132582 0.006406 0.279462 0.024 Uiso 1 1 calc R U . . .
B11A B 0.64041(10) 0.11042(10) 0.20970(8) 0.0195(3) Uani 1 1 d . . . . .
B5B B 0.00179(11) 0.11213(10) 0.20915(8) 0.0201(3) Uani 1 1 d . . . . .
H5BA H -0.043924 0.109339 0.152876 0.024 Uiso 1 1 calc R U . . .
B3C B 0.16450(11) 0.38858(9) -0.02207(8) 0.0196(3) Uani 1 1 d . . . . .
H3C H 0.116579 0.314446 -0.023660 0.024 Uiso 1 1 calc R U . . .
C17C C 0.65975(13) 0.46751(12) -0.43258(10) 0.0409(4) Uani 1 1 d . . . . .
H17A H 0.614728 0.441908 -0.482235 0.061 Uiso 1 1 calc R U . . .
H17B H 0.701932 0.435713 -0.425951 0.061 Uiso 1 1 calc R U . . .
H17C H 0.700251 0.532254 -0.432395 0.061 Uiso 1 1 calc R U . . .
C3A C 0.48297(11) 0.18772(13) 0.47475(9) 0.0397(4) Uani 1 1 d . . . . .
H3AA H 0.504744 0.146696 0.501634 0.048 Uiso 1 1 calc R U . . .
H3AB H 0.541797 0.243977 0.472940 0.048 Uiso 1 1 calc R U . . .
B10C B 0.18479(10) 0.43945(9) -0.11024(8) 0.0196(3) Uani 1 1 d . . . . .
H10A H 0.151392 0.398808 -0.169789 0.024 Uiso 1 1 calc R U . . .
B8B B 0.14665(10) 0.12006(9) 0.38023(8) 0.0187(3) Uani 1 1 d . . . . .
H8B H 0.193285 0.122378 0.435833 0.022 Uiso 1 1 calc R U . . .
B1C B 0.19002(10) 0.57708(9) 0.01379(8) 0.0200(3) Uani 1 1 d . . . . .
H1C H 0.158517 0.624376 0.035371 0.024 Uiso 1 1 calc R U . . .
B3B B 0.19779(11) 0.18273(9) 0.30332(8) 0.0196(3) Uani 1 1 d . . . . .
H3B H 0.278458 0.225709 0.307987 0.024 Uiso 1 1 calc R U . . .
B8C B 0.30992(11) 0.61828(9) -0.01391(8) 0.0201(3) Uani 1 1 d . . . . .
H8C H 0.356902 0.692769 -0.011501 0.024 Uiso 1 1 calc R U . . .
C9A C 0.19502(12) 0.23958(11) 0.71765(10) 0.0384(4) Uani 1 1 d . . . . .
H9AA H 0.160251 0.173446 0.703393 0.058 Uiso 1 1 calc R U . . .
H9AB H 0.151986 0.262941 0.739851 0.058 Uiso 1 1 calc R U . . .
H9AC H 0.253641 0.254681 0.756214 0.058 Uiso 1 1 calc R U . . .
B7B B 0.03930(10) 0.01637(9) 0.33469(8) 0.0187(3) Uani 1 1 d . . . . .
H7B H 0.016737 -0.048102 0.360956 0.022 Uiso 1 1 calc R U . . .
B4B B 0.10753(11) 0.21544(10) 0.25438(8) 0.0205(3) Uani 1 1 d . . . . .
H4B H 0.129855 0.279524 0.227558 0.025 Uiso 1 1 calc R U . . .
B5C B 0.28988(10) 0.56594(10) 0.07290(8) 0.0208(3) Uani 1 1 d . . . . .
H5CA H 0.323419 0.606320 0.132528 0.025 Uiso 1 1 calc R U . . .
B9C B 0.20050(10) 0.55739(9) -0.08804(8) 0.0194(3) Uani 1 1 d . . . . .
H9C H 0.177203 0.592493 -0.133269 0.023 Uiso 1 1 calc R U . . .
B4C B 0.27314(11) 0.44910(10) 0.05095(9) 0.0208(3) Uani 1 1 d . . . . .
H4C H 0.295476 0.413933 0.096641 0.025 Uiso 1 1 calc R U . . .
B4A B 0.52149(11) 0.19858(10) 0.25833(9) 0.0230(3) Uani 1 1 d . . . . .
H4A H 0.489421 0.248661 0.249660 0.028 Uiso 1 1 calc R U . . .
B9B B 0.12226(11) 0.21776(10) 0.35878(8) 0.0197(3) Uani 1 1 d . . . . .
H9B H 0.153337 0.282978 0.400587 0.024 Uiso 1 1 calc R U . . .
B7C B 0.36251(11) 0.53839(10) 0.00927(8) 0.0202(3) Uani 1 1 d . . . . .
H7C H 0.443492 0.561308 0.026533 0.024 Uiso 1 1 calc R U . . .
B1A B 0.49601(11) 0.02346(10) 0.30548(9) 0.0237(3) Uani 1 1 d . . . . .
H1A H 0.447687 -0.039850 0.327192 0.028 Uiso 1 1 calc R U . . .
B3A B 0.61856(11) 0.22008(10) 0.33858(9) 0.0232(3) Uani 1 1 d . . . . .
H3A H 0.649681 0.284227 0.381735 0.028 Uiso 1 1 calc R U . . .
B10A B 0.53560(11) 0.13166(11) 0.17672(9) 0.0237(3) Uani 1 1 d . . . . .
H10F H 0.514265 0.138320 0.114689 0.028 Uiso 1 1 calc R U . . .
B9A B 0.64335(11) 0.22029(10) 0.23992(9) 0.0231(3) Uani 1 1 d . . . . .
H9A H 0.691360 0.283965 0.218505 0.028 Uiso 1 1 calc R U . . .
B2A B 0.60238(11) 0.11137(11) 0.36800(9) 0.0234(3) Uani 1 1 d . . . . .
H2A H 0.622962 0.105127 0.430293 0.028 Uiso 1 1 calc R U . . .
B8A B 0.69384(11) 0.16549(10) 0.30840(9) 0.0229(3) Uani 1 1 d . . . . .
H8A H 0.774436 0.193898 0.331111 0.027 Uiso 1 1 calc R U . . .
B6C B 0.28459(11) 0.42724(10) -0.05007(8) 0.0206(3) Uani 1 1 d . . . . .
H6CA H 0.315240 0.378882 -0.070742 0.025 Uiso 1 1 calc R U . . .
B6A B 0.51938(11) 0.02190(10) 0.20612(9) 0.0234(3) Uani 1 1 d . . . . .
H6AA H 0.487420 -0.042154 0.162809 0.028 Uiso 1 1 calc R U . . .
B7A B 0.61726(11) 0.04268(10) 0.28767(9) 0.0223(3) Uani 1 1 d . . . . .
H7A H 0.648403 -0.007961 0.296963 0.027 Uiso 1 1 calc R U . . .

loop_
_atom_site_aniso_label
_atom_site_aniso_U_11
_atom_site_aniso_U_22
_atom_site_aniso_U_33
_atom_site_aniso_U_23
_atom_site_aniso_U_13
_atom_site_aniso_U_12
S1C 0.02237(15) 0.01815(14) 0.01889(15) 0.00349(11) 0.00150(11) 0.00886(12)
S1B 0.02455(16) 0.02463(16) 0.01552(14) 0.00556(11) 0.00465(11) 0.01324(13)
S1A 0.02390(15) 0.02088(15) 0.02110(15) 0.00670(11) 0.00604(12) 0.01219(12)
O8C 0.0411(6) 0.0368(6) 0.0296(5) 0.0066(4) 0.0130(4) 0.0195(5)
O8B 0.0250(5) 0.0388(6) 0.0243(5) -0.0054(4) 0.0098(4) 0.0047(4)
O8A 0.0364(5) 0.0300(5) 0.0332(5) -0.0008(4) 0.0086(4) 0.0173(4)
C4B 0.0287(7) 0.0171(6) 0.0201(6) 0.0059(5) 0.0075(5) 0.0110(5)
C2B 0.0276(6) 0.0219(6) 0.0201(6) 0.0053(5) 0.0081(5) 0.0137(5)
C4C 0.0281(7) 0.0204(6) 0.0188(6) -0.0009(5) 0.0006(5) 0.0061(5)
C14A 0.0255(6) 0.0196(6) 0.0203(6) 0.0037(5) 0.0029(5) 0.0099(5)
C1B 0.0227(6) 0.0180(6) 0.0173(6) 0.0051(5) 0.0040(5) 0.0114(5)
C2C 0.0223(6) 0.0200(6) 0.0215(6) 0.0034(5) 0.0021(5) 0.0082(5)
C19A 0.0249(6) 0.0186(6) 0.0208(6) 0.0032(5) 0.0031(5) 0.0067(5)
C18B 0.0255(7) 0.0243(6) 0.0199(6) -0.0015(5) 0.0027(5) 0.0097(5)
C10A 0.0378(8) 0.0199(6) 0.0229(7) -0.0010(5) -0.0034(6) 0.0075(6)
C7B 0.0258(7) 0.0218(6) 0.0214(6) 0.0013(5) 0.0072(5) 0.0086(5)
C3B 0.0332(7) 0.0215(6) 0.0208(6) 0.0060(5) 0.0090(5) 0.0139(5)
C18A 0.0232(6) 0.0209(6) 0.0203(6) 0.0053(5) 0.0033(5) 0.0085(5)
C19C 0.0233(6) 0.0308(7) 0.0221(6) 0.0059(5) 0.0006(5) 0.0145(5)
C2A 0.0204(6) 0.0262(6) 0.0208(6) 0.0021(5) 0.0029(5) 0.0096(5)
C1A 0.0192(6) 0.0210(6) 0.0176(6) 0.0028(5) 0.0012(5) 0.0084(5)
C14B 0.0244(6) 0.0202(6) 0.0183(6) 0.0042(5) 0.0027(5) 0.0108(5)
C1C 0.0206(6) 0.0162(6) 0.0191(6) 0.0021(5) -0.0007(5) 0.0076(5)
C18C 0.0215(6) 0.0287(7) 0.0227(6) 0.0020(5) 0.0007(5) 0.0116(5)
C13B 0.0256(6) 0.0203(6) 0.0242(6) 0.0050(5) 0.0072(5) 0.0101(5)
C15B 0.0253(6) 0.0253(6) 0.0213(6) 0.0032(5) 0.0037(5) 0.0127(5)
C7A 0.0249(6) 0.0206(6) 0.0212(6) -0.0043(5) 0.0025(5) 0.0060(5)
C14C 0.0239(6) 0.0193(6) 0.0218(6) 0.0016(5) -0.0002(5) 0.0103(5)
C5B 0.0223(6) 0.0270(7) 0.0228(6) 0.0056(5) 0.0053(5) 0.0087(5)
C12C 0.0241(6) 0.0251(6) 0.0213(6) 0.0009(5) -0.0027(5) 0.0130(5)
C15C 0.0282(7) 0.0237(6) 0.0223(6) 0.0020(5) 0.0012(5) 0.0123(5)
C11B 0.0281(7) 0.0196(6) 0.0188(6) 0.0014(5) 0.0010(5) 0.0074(5)
C3C 0.0282(7) 0.0277(7) 0.0219(7) 0.0003(5) 0.0023(5) 0.0063(6)
C10B 0.0212(6) 0.0207(6) 0.0263(7) 0.0023(5) 0.0036(5) 0.0069(5)
C13C 0.0290(7) 0.0252(6) 0.0194(6) 0.0014(5) -0.0011(5) 0.0149(6)
C7C 0.0302(7) 0.0237(6) 0.0212(6) -0.0004(5) 0.0039(5) 0.0095(6)
C12B 0.0245(6) 0.0196(6) 0.0240(6) 0.0015(5) 0.0053(5) 0.0081(5)
C15A 0.0306(7) 0.0206(6) 0.0222(6) 0.0019(5) 0.0049(5) 0.0103(5)
C6B 0.0235(6) 0.0290(7) 0.0185(6) 0.0007(5) 0.0017(5) 0.0066(5)
C11C 0.0282(7) 0.0244(6) 0.0218(6) 0.0050(5) -0.0034(5) 0.0081(5)
C12A 0.0278(7) 0.0197(6) 0.0255(7) 0.0005(5) 0.0053(5) 0.0057(5)
C13A 0.0321(7) 0.0193(6) 0.0252(7) 0.0006(5) 0.0071(6) 0.0080(5)
C11A 0.0332(7) 0.0297(7) 0.0160(6) -0.0002(5) 0.0028(5) -0.0014(6)
C6A 0.0272(7) 0.0228(6) 0.0210(6) 0.0009(5) 0.0051(5) 0.0066(5)
C17A 0.0381(8) 0.0217(6) 0.0259(7) 0.0048(5) 0.0100(6) 0.0108(6)
C4A 0.0214(6) 0.0356(7) 0.0192(6) -0.0054(5) 0.0001(5) 0.0047(6)
C19B 0.0258(7) 0.0221(6) 0.0228(6) -0.0012(5) 0.0051(5) 0.0073(5)
C5A 0.0258(7) 0.0294(7) 0.0219(6) -0.0030(5) 0.0003(5) 0.0108(6)
C9B 0.0254(7) 0.0390(8) 0.0321(8) -0.0005(6) 0.0127(6) 0.0072(6)
C16A 0.0316(7) 0.0227(6) 0.0247(7) 0.0054(5) 0.0065(5) 0.0131(6)
C10C 0.0269(7) 0.0256(7) 0.0259(7) 0.0004(5) -0.0040(5) 0.0123(6)
C16B 0.0284(7) 0.0253(7) 0.0384(8) -0.0023(6) 0.0071(6) 0.0109(6)
C5C 0.0488(9) 0.0282(7) 0.0324(8) 0.0071(6) 0.0130(7) 0.0247(7)
C17B 0.0328(7) 0.0338(8) 0.0311(7) -0.0038(6) 0.0032(6) 0.0184(6)
B11C 0.0218(7) 0.0176(6) 0.0186(7) 0.0038(5) 0.0011(5) 0.0091(5)
C16C 0.0322(7) 0.0355(8) 0.0279(7) 0.0036(6) 0.0036(6) 0.0202(6)
B11B 0.0217(7) 0.0204(7) 0.0144(6) 0.0045(5) 0.0039(5) 0.0104(5)
C6C 0.0546(10) 0.0288(7) 0.0311(8) 0.0133(6) 0.0162(7) 0.0236(7)
B2C 0.0211(7) 0.0169(6) 0.0193(7) 0.0022(5) -0.0018(5) 0.0089(5)
C9C 0.0395(8) 0.0351(8) 0.0283(7) 0.0066(6) 0.0117(6) 0.0098(7)
B5A 0.0202(7) 0.0277(7) 0.0184(7) 0.0010(6) 0.0006(5) 0.0081(6)
B1B 0.0202(7) 0.0199(7) 0.0172(6) 0.0041(5) 0.0016(5) 0.0090(5)
B2B 0.0210(7) 0.0169(6) 0.0183(6) 0.0044(5) 0.0016(5) 0.0094(5)
B10B 0.0243(7) 0.0234(7) 0.0172(6) 0.0054(5) 0.0048(5) 0.0137(6)
B6B 0.0209(7) 0.0231(7) 0.0164(6) 0.0034(5) 0.0022(5) 0.0103(6)
B11A 0.0211(7) 0.0202(7) 0.0193(7) 0.0050(5) 0.0046(5) 0.0101(6)
B5B 0.0235(7) 0.0240(7) 0.0170(6) 0.0046(5) 0.0026(5) 0.0141(6)
B3C 0.0227(7) 0.0165(6) 0.0196(7) 0.0024(5) 0.0004(5) 0.0092(5)
C17C 0.0433(9) 0.0496(10) 0.0410(9) 0.0096(7) 0.0147(7) 0.0283(8)
C3A 0.0267(7) 0.0639(11) 0.0224(7) -0.0050(7) 0.0026(6) 0.0161(7)
B10C 0.0217(7) 0.0162(6) 0.0205(7) 0.0026(5) 0.0004(5) 0.0084(5)
B8B 0.0207(7) 0.0183(6) 0.0179(6) 0.0035(5) 0.0024(5) 0.0093(5)
B1C 0.0216(7) 0.0162(6) 0.0212(7) 0.0024(5) -0.0001(5) 0.0082(5)
B3B 0.0223(7) 0.0178(6) 0.0197(7) 0.0034(5) 0.0030(5) 0.0095(5)
B8C 0.0214(7) 0.0165(6) 0.0204(7) 0.0020(5) 0.0000(5) 0.0073(5)
C9A 0.0419(9) 0.0314(8) 0.0416(9) 0.0004(6) 0.0227(7) 0.0124(7)
B7B 0.0216(7) 0.0189(6) 0.0168(6) 0.0039(5) 0.0025(5) 0.0096(5)
B4B 0.0273(7) 0.0203(7) 0.0192(7) 0.0055(5) 0.0065(6) 0.0141(6)
B5C 0.0201(7) 0.0189(7) 0.0205(7) 0.0023(5) -0.0004(5) 0.0067(5)
B9C 0.0209(7) 0.0167(6) 0.0207(7) 0.0031(5) 0.0000(5) 0.0091(5)
B4C 0.0209(7) 0.0198(7) 0.0214(7) 0.0043(5) -0.0007(5) 0.0090(6)
B4A 0.0242(7) 0.0243(7) 0.0252(7) 0.0087(6) 0.0064(6) 0.0135(6)
B9B 0.0237(7) 0.0185(6) 0.0187(7) 0.0040(5) 0.0041(5) 0.0103(6)
B7C 0.0213(7) 0.0189(7) 0.0199(7) 0.0031(5) -0.0005(5) 0.0089(6)
B1A 0.0278(7) 0.0202(7) 0.0231(7) 0.0048(6) 0.0069(6) 0.0093(6)
B3A 0.0192(7) 0.0209(7) 0.0271(7) 0.0005(6) 0.0035(6) 0.0070(6)
B10A 0.0239(7) 0.0306(8) 0.0211(7) 0.0081(6) 0.0046(6) 0.0149(6)
B9A 0.0241(7) 0.0202(7) 0.0287(8) 0.0068(6) 0.0085(6) 0.0114(6)
B2A 0.0242(7) 0.0298(8) 0.0200(7) 0.0047(6) 0.0019(6) 0.0156(6)
B8A 0.0210(7) 0.0256(7) 0.0217(7) 0.0006(6) 0.0015(6) 0.0107(6)
B6C 0.0226(7) 0.0183(7) 0.0216(7) 0.0045(5) 0.0014(5) 0.0099(6)
B6A 0.0242(7) 0.0217(7) 0.0211(7) 0.0013(6) 0.0045(6) 0.0068(6)
B7A 0.0282(7) 0.0222(7) 0.0212(7) 0.0075(6) 0.0059(6) 0.0140(6)

loop_
_atom_type_symbol
_atom_type_description
_atom_type_scat_dispersion_real
_atom_type_scat_dispersion_imag
_atom_type_scat_source
C C 0.0181 0.0091 'International Tables Vol C Tables 4.2.6.8 and 6.1.1.4'
H H 0.0000 0.0000 'International Tables Vol C Tables 4.2.6.8 and 6.1.1.4'
B B 0.0090 0.0039 'International Tables Vol C Tables 4.2.6.8 and 6.1.1.4'
O O 0.0492 0.0322 'International Tables Vol C Tables 4.2.6.8 and 6.1.1.4'
S S 0.3331 0.5567 'International Tables Vol C Tables 4.2.6.8 and 6.1.1.4'

loop_
_geom_angle_atom_site_label_1
_geom_angle_atom_site_label_2
_geom_angle_atom_site_label_3
_geom_angle
_geom_angle_site_symmetry_1
_geom_angle_site_symmetry_3
_geom_angle_publ_flag
C19C S1C C12C 98.72(6) . . ?
C19C S1C B11C 104.50(6) . . ?
C12C S1C B11C 107.09(6) . . ?
C12B S1B C19B 99.30(6) . . ?
C12B S1B B11B 104.55(6) . . ?
C19B S1B B11B 105.71(6) . . ?
C12A S1A C19A 98.10(6) . . ?
C12A S1A B11A 105.78(6) . . ?
C19A S1A B11A 104.88(6) . . ?
C7C O8C C9C 116.83(11) . . ?
C7B O8B C9B 116.87(10) . . ?
C7A O8A C9A 116.57(11) . . ?
C11B C4B C5B 117.66(12) . . ?
C11B C4B C3B 121.21(12) . . ?
C5B C4B C3B 121.11(12) . . ?
C3B C2B C1B 115.50(10) . . ?
C3B C2B H2BA 108.4 . . ?
C1B C2B H2BA 108.4 . . ?
C3B C2B H2BB 108.4 . . ?
C1B C2B H2BB 108.4 . . ?
H2BA C2B H2BB 107.5 . . ?
C5C C4C C11C 117.40(13) . . ?
C5C C4C C3C 122.47(13) . . ?
C11C C4C C3C 120.11(12) . . ?
C15A C14A C18A 111.02(10) . . ?
C15A C14A C13A 109.73(10) . . ?
C18A C14A C13A 111.53(10) . . ?
C15A C14A H14A 108.1 . . ?
C18A C14A H14A 108.1 . . ?
C13A C14A H14A 108.1 . . ?
C2B C1B B3B 118.87(10) . . ?
C2B C1B B1B 116.30(10) . . ?
B3B C1B B1B 113.81(9) . . ?
C2B C1B B2B 115.95(10) . . ?
B3B C1B B2B 62.47(8) . . ?
B1B C1B B2B 62.39(8) . . ?
C2B C1B B5B 119.20(10) . . ?
B3B C1B B5B 113.88(9) . . ?
B1B C1B B5B 62.09(8) . . ?
B2B C1B B5B 113.73(9) . . ?
C2B C1B B4B 121.11(10) . . ?
B3B C1B B4B 62.47(8) . . ?
B1B C1B B4B 113.38(9) . . ?
B2B C1B B4B 113.83(9) . . ?
B5B C1B B4B 62.24(8) . . ?
C1C C2C C3C 114.14(10) . . ?
C1C C2C H2CA 108.7 . . ?
C3C C2C H2CA 108.7 . . ?
C1C C2C H2CB 108.7 . . ?
C3C C2C H2CB 108.7 . . ?
H2CA C2C H2CB 107.6 . . ?
C18A C19A S1A 110.16(9) . . ?
C18A C19A H19E 109.6 . . ?
S1A C19A H19E 109.6 . . ?
C18A C19A H19F 109.6 . . ?
S1A C19A H19F 109.6 . . ?
H19E C19A H19F 108.1 . . ?
C19B C18B C14B 113.25(10) . . ?
C19B C18B H18C 108.9 . . ?
C14B C18B H18C 108.9 . . ?
C19B C18B H18D 108.9 . . ?
C14B C18B H18D 108.9 . . ?
H18C C18B H18D 107.7 . . ?
C11A C10A C7A 119.69(13) . . ?
C11A C10A H10E 120.2 . . ?
C7A C10A H10E 120.2 . . ?
O8B C7B C10B 124.53(12) . . ?
O8B C7B C6B 115.61(11) . . ?
C10B C7B C6B 119.85(12) . . ?
C4B C3B C2B 111.18(10) . . ?
C4B C3B H3BA 109.4 . . ?
C2B C3B H3BA 109.4 . . ?
C4B C3B H3BB 109.4 . . ?
C2B C3B H3BB 109.4 . . ?
H3BA C3B H3BB 108.0 . . ?
C19A C18A C14A 114.34(10) . . ?
C19A C18A H18E 108.7 . . ?
C14A C18A H18E 108.7 . . ?
C19A C18A H18F 108.7 . . ?
C14A C18A H18F 108.7 . . ?
H18E C18A H18F 107.6 . . ?
C18C C19C S1C 109.46(9) . . ?
C18C C19C H19A 109.8 . . ?
S1C C19C H19A 109.8 . . ?
C18C C19C H19B 109.8 . . ?
S1C C19C H19B 109.8 . . ?
H19A C19C H19B 108.2 . . ?
C3A C2A C1A 115.90(11) . . ?
C3A C2A H2AA 108.3 . . ?
C1A C2A H2AA 108.3 . . ?
C3A C2A H2AB 108.3 . . ?
C1A C2A H2AB 108.3 . . ?
H2AA C2A H2AB 107.4 . . ?
C2A C1A B2A 120.26(10) . . ?
C2A C1A B3A 119.74(10) . . ?
B2A C1A B3A 62.56(8) . . ?
C2A C1A B1A 118.47(10) . . ?
B2A C1A B1A 62.24(8) . . ?
B3A C1A B1A 113.53(10) . . ?
C2A C1A B4A 117.49(10) . . ?
B2A C1A B4A 113.55(10) . . ?
B3A C1A B4A 62.09(8) . . ?
B1A C1A B4A 113.07(10) . . ?
C2A C1A B5A 116.68(10) . . ?
B2A C1A B5A 113.42(10) . . ?
B3A C1A B5A 113.07(10) . . ?
B1A C1A B5A 62.15(8) . . ?
B4A C1A B5A 61.83(8) . . ?
C13B C14B C15B 109.68(10) . . ?
C13B C14B C18B 110.96(10) . . ?
C15B C14B C18B 112.57(10) . . ?
C13B C14B H14B 107.8 . . ?
C15B C14B H14B 107.8 . . ?
C18B C14B H14B 107.8 . . ?
C2C C1C B1C 117.98(10) . . ?
C2C C1C B4C 119.75(10) . . ?
B1C C1C B4C 113.73(10) . . ?
C2C C1C B2C 116.69(10) . . ?
B1C C1C B2C 62.37(8) . . ?
B4C C1C B2C 113.23(10) . . ?
C2C C1C B3C 117.36(10) . . ?
B1C C1C B3C 113.78(10) . . ?
B4C C1C B3C 62.16(8) . . ?
B2C C1C B3C 62.13(8) . . ?
C2C C1C B5C 120.34(10) . . ?
B1C C1C B5C 62.30(8) . . ?
B4C C1C B5C 62.27(8) . . ?
B2C C1C B5C 113.34(9) . . ?
B3C C1C B5C 113.46(10) . . ?
C19C C18C C14C 113.87(11) . . ?
C19C C18C H18A 108.8 . . ?
C14C C18C H18A 108.8 . . ?
C19C C18C H18B 108.8 . . ?
C14C C18C H18B 108.8 . . ?
H18A C18C H18B 107.7 . . ?
C12B C13B C14B 113.83(10) . . ?
C12B C13B H13C 108.8 . . ?
C14B C13B H13C 108.8 . . ?
C12B C13B H13D 108.8 . . ?
C14B C13B H13D 108.8 . . ?
H13C C13B H13D 107.7 . . ?
C16B C15B C14B 115.29(11) . . ?
C16B C15B H15C 108.5 . . ?
C14B C15B H15C 108.5 . . ?
C16B C15B H15D 108.5 . . ?
C14B C15B H15D 108.5 . . ?
H15C C15B H15D 107.5 . . ?
O8A C7A C6A 124.88(12) . . ?
O8A C7A C10A 115.61(12) . . ?
C6A C7A C10A 119.50(13) . . ?
C15C C14C C18C 110.56(10) . . ?
C15C C14C C13C 110.62(10) . . ?
C18C C14C C13C 111.63(10) . . ?
C15C C14C H14C 108.0 . . ?
C18C C14C H14C 108.0 . . ?
C13C C14C H14C 108.0 . . ?
C6B C5B C4B 121.36(12) . . ?
C6B C5B H5B 119.3 . . ?
C4B C5B H5B 119.3 . . ?
C13C C12C S1C 109.81(9) . . ?
C13C C12C H12A 109.7 . . ?
S1C C12C H12A 109.7 . . ?
C13C C12C H12B 109.7 . . ?
S1C C12C H12B 109.7 . . ?
H12A C12C H12B 108.2 . . ?
C16C C15C C14C 114.12(11) . . ?
C16C C15C H15A 108.7 . . ?
C14C C15C H15A 108.7 . . ?
C16C C15C H15B 108.7 . . ?
C14C C15C H15B 108.7 . . ?
H15A C15C H15B 107.6 . . ?
C4B C11B C10B 121.96(12) . . ?
C4B C11B H11B 119.0 . . ?
C10B C11B H11B 119.0 . . ?
C4C C3C C2C 113.88(11) . . ?
C4C C3C H3CA 108.8 . . ?
C2C C3C H3CA 108.8 . . ?
C4C C3C H3CB 108.8 . . ?
C2C C3C H3CB 108.8 . . ?
H3CA C3C H3CB 107.7 . . ?
C7B C10B C11B 119.25(12) . . ?
C7B C10B H10B 120.4 . . ?
C11B C10B H10B 120.4 . . ?
C12C C13C C14C 114.29(10) . . ?
C12C C13C H13A 108.7 . . ?
C14C C13C H13A 108.7 . . ?
C12C C13C H13B 108.7 . . ?
C14C C13C H13B 108.7 . . ?
H13A C13C H13B 107.6 . . ?
O8C C7C C6C 125.04(12) . . ?
O8C C7C C10C 115.76(12) . . ?
C6C C7C C10C 119.19(13) . . ?
C13B C12B S1B 110.37(9) . . ?
C13B C12B H12C 109.6 . . ?
S1B C12B H12C 109.6 . . ?
C13B C12B H12D 109.6 . . ?
S1B C12B H12D 109.6 . . ?
H12C C12B H12D 108.1 . . ?
C16A C15A C14A 115.56(11) . . ?
C16A C15A H15E 108.4 . . ?
C14A C15A H15E 108.4 . . ?
C16A C15A H15F 108.4 . . ?
C14A C15A H15F 108.4 . . ?
H15E C15A H15F 107.5 . . ?
C5B C6B C7B 119.88(12) . . ?
C5B C6B H6B 120.1 . . ?
C7B C6B H6B 120.1 . . ?
C10C C11C C4C 121.90(12) . . ?
C10C C11C H11C 119.1 . . ?
C4C C11C H11C 119.1 . . ?
C13A C12A S1A 109.16(9) . . ?
C13A C12A H12E 109.8 . . ?
S1A C12A H12E 109.8 . . ?
C13A C12A H12F 109.8 . . ?
S1A C12A H12F 109.8 . . ?
H12E C12A H12F 108.3 . . ?
C12A C13A C14A 114.11(11) . . ?
C12A C13A H13E 108.7 . . ?
C14A C13A H13E 108.7 . . ?
C12A C13A H13F 108.7 . . ?
C14A C13A H13F 108.7 . . ?
H13E C13A H13F 107.6 . . ?
C10A C11A C4A 121.99(13) . . ?
C10A C11A H11A 119.0 . . ?
C4A C11A H11A 119.0 . . ?
C7A C6A C5A 119.58(12) . . ?
C7A C6A H6A 120.2 . . ?
C5A C6A H6A 120.2 . . ?
C16A C17A H17G 109.5 . . ?
C16A C17A H17H 109.5 . . ?
H17G C17A H17H 109.5 . . ?
C16A C17A H17I 109.5 . . ?
H17G C17A H17I 109.5 . . ?
H17H C17A H17I 109.5 . . ?
C5A C4A C11A 117.23(13) . . ?
C5A C4A C3A 121.10(14) . . ?
C11A C4A C3A 121.66(13) . . ?
C18B C19B S1B 110.29(9) . . ?
C18B C19B H19C 109.6 . . ?
S1B C19B H19C 109.6 . . ?
C18B C19B H19D 109.6 . . ?
S1B C19B H19D 109.6 . . ?
H19C C19B H19D 108.1 . . ?
C4A C5A C6A 121.99(13) . . ?
C4A C5A H5A 119.0 . . ?
C6A C5A H5A 119.0 . . ?
O8B C9B H9BA 109.5 . . ?
O8B C9B H9BB 109.5 . . ?
H9BA C9B H9BB 109.5 . . ?
O8B C9B H9BC 109.5 . . ?
H9BA C9B H9BC 109.5 . . ?
H9BB C9B H9BC 109.5 . . ?
C17A C16A C15A 111.94(11) . . ?
C17A C16A H16E 109.2 . . ?
C15A C16A H16E 109.2 . . ?
C17A C16A H16F 109.2 . . ?
C15A C16A H16F 109.2 . . ?
H16E C16A H16F 107.9 . . ?
C11C C10C C7C 120.01(13) . . ?
C11C C10C H10C 120.0 . . ?
C7C C10C H10C 120.0 . . ?
C17B C16B C15B 112.52(12) . . ?
C17B C16B H16C 109.1 . . ?
C15B C16B H16C 109.1 . . ?
C17B C16B H16D 109.1 . . ?
C15B C16B H16D 109.1 . . ?
H16C C16B H16D 107.8 . . ?
C4C C5C C6C 121.40(13) . . ?
C4C C5C H5C 119.3 . . ?
C6C C5C H5C 119.3 . . ?
C16B C17B H17D 109.5 . . ?
C16B C17B H17E 109.5 . . ?
H17D C17B H17E 109.5 . . ?
C16B C17B H17F 109.5 . . ?
H17D C17B H17F 109.5 . . ?
H17E C17B H17F 109.5 . . ?
B7C B11C B10C 110.65(10) . . ?
B7C B11C B9C 110.75(10) . . ?
B10C B11C B9C 61.30(8) . . ?
B7C B11C B8C 61.24(8) . . ?
B10C B11C B8C 110.55(10) . . ?
B9C B11C B8C 60.89(8) . . ?
B7C B11C B6C 61.25(8) . . ?
B10C B11C B6C 60.92(8) . . ?
B9C B11C B6C 110.77(10) . . ?
B8C B11C B6C 110.79(10) . . ?
B7C B11C S1C 117.24(9) . . ?
B10C B11C S1C 125.09(9) . . ?
B9C B11C S1C 119.36(9) . . ?
B8C B11C S1C 114.93(9) . . ?
B6C B11C S1C 123.61(9) . . ?
C17C C16C C15C 113.03(12) . . ?
C17C C16C H16A 109.0 . . ?
C15C C16C H16A 109.0 . . ?
C17C C16C H16B 109.0 . . ?
C15C C16C H16B 109.0 . . ?
H16A C16C H16B 107.8 . . ?
B9B B11B B7B 110.83(10) . . ?
B9B B11B B8B 61.34(8) . . ?
B7B B11B B8B 61.08(8) . . ?
B9B B11B B6B 110.78(9) . . ?
B7B B11B B6B 61.19(8) . . ?
B8B B11B B6B 110.84(10) . . ?
B9B B11B B10B 61.36(8) . . ?
B7B B11B B10B 110.66(9) . . ?
B8B B11B B10B 111.08(10) . . ?
B6B B11B B10B 60.90(8) . . ?
B9B B11B S1B 120.26(9) . . ?
B7B B11B S1B 117.10(8) . . ?
B8B B11B S1B 115.74(8) . . ?
B6B B11B S1B 122.39(9) . . ?
B10B B11B S1B 124.45(9) . . ?
C7C C6C C5C 120.10(13) . . ?
C7C C6C H6C 119.9 . . ?
C5C C6C H6C 119.9 . . ?
C1C B2C B9C 105.64(9) . . ?
C1C B2C B10C 105.67(9) . . ?
B9C B2C B10C 61.19(8) . . ?
C1C B2C B3C 58.98(7) . . ?
B9C B2C B3C 109.04(10) . . ?
B10C B2C B3C 60.05(8) . . ?
C1C B2C B1C 58.66(7) . . ?
B9C B2C B1C 60.20(8) . . ?
B10C B2C B1C 109.03(10) . . ?
B3C B2C B1C 108.14(9) . . ?
C1C B2C H2C 124.4 . . ?
B9C B2C H2C 121.5 . . ?
B10C B2C H2C 121.5 . . ?
B3C B2C H2C 121.3 . . ?
B1C B2C H2C 121.4 . . ?
O8C C9C H9CA 109.5 . . ?
O8C C9C H9CB 109.5 . . ?
H9CA C9C H9CB 109.5 . . ?
O8C C9C H9CC 109.5 . . ?
H9CA C9C H9CC 109.5 . . ?
H9CB C9C H9CC 109.5 . . ?
C1A B5A B4A 59.07(8) . . ?
C1A B5A B6A 105.67(10) . . ?
B4A B5A B6A 108.58(10) . . ?
C1A B5A B1A 58.89(8) . . ?
B4A B5A B1A 108.15(10) . . ?
B6A B5A B1A 60.04(8) . . ?
C1A B5A B10A 105.72(10) . . ?
B4A B5A B10A 59.88(8) . . ?
B6A B5A B10A 60.87(8) . . ?
B1A B5A B10A 108.72(10) . . ?
C1A B5A H5AA 124.1 . . ?
B4A B5A H5AA 121.5 . . ?
B6A B5A H5AA 121.8 . . ?
B1A B5A H5AA 121.4 . . ?
B10A B5A H5AA 121.7 . . ?
C1B B1B B7B 105.44(9) . . ?
C1B B1B B5B 58.98(7) . . ?
B7B B1B B5B 108.82(10) . . ?
C1B B1B B6B 105.61(10) . . ?
B7B B1B B6B 61.11(8) . . ?
B5B B1B B6B 59.99(8) . . ?
C1B B1B B2B 58.81(7) . . ?
B7B B1B B2B 59.98(8) . . ?
B5B B1B B2B 108.23(10) . . ?
B6B B1B B2B 108.93(10) . . ?
C1B B1B H1B 124.4 . . ?
B7B B1B H1B 121.7 . . ?
B5B B1B H1B 121.3 . . ?
B6B B1B H1B 121.6 . . ?
B2B B1B H1B 121.4 . . ?
C1B B2B B8B 105.36(9) . . ?
C1B B2B B7B 105.18(9) . . ?
B8B B2B B7B 60.90(8) . . ?
C1B B2B B3B 58.65(7) . . ?
B8B B2B B3B 60.09(8) . . ?
B7B B2B B3B 108.56(10) . . ?
C1B B2B B1B 58.80(7) . . ?
B8B B2B B1B 108.37(10) . . ?
B7B B2B B1B 59.66(8) . . ?
B3B B2B B1B 107.75(9) . . ?
C1B B2B H2B 124.5 . . ?
B8B B2B H2B 121.8 . . ?
B7B B2B H2B 121.9 . . ?
B3B B2B H2B 121.5 . . ?
B1B B2B H2B 121.7 . . ?
B11B B10B B4B 105.67(10) . . ?
B11B B10B B5B 105.76(10) . . ?
B4B B10B B5B 60.17(8) . . ?
B11B B10B B6B 59.54(8) . . ?
B4B B10B B6B 107.79(10) . . ?
B5B B10B B6B 59.51(8) . . ?
B11B B10B B9B 59.15(8) . . ?
B4B B10B B9B 59.33(8) . . ?
B5B B10B B9B 107.35(10) . . ?
B6B B10B B9B 107.90(9) . . ?
B11B B10B H10D 123.5 . . ?
B4B B10B H10D 122.3 . . ?
B5B B10B H10D 122.4 . . ?
B6B B10B H10D 121.6 . . ?
B9B B10B H10D 122.0 . . ?
B11B B6B B5B 105.92(10) . . ?
B11B B6B B1B 105.57(9) . . ?
B5B B6B B1B 59.96(8) . . ?
B11B B6B B10B 59.55(8) . . ?
B5B B6B B10B 59.70(8) . . ?
B1B B6B B10B 107.67(10) . . ?
B11B B6B B7B 59.24(8) . . ?
B5B B6B B7B 107.34(10) . . ?
B1B B6B B7B 59.26(8) . . ?
B10B B6B B7B 108.00(10) . . ?
B11B B6B H6BA 123.5 . . ?
B5B B6B H6BA 122.4 . . ?
B1B B6B H6BA 122.5 . . ?
B10B B6B H6BA 121.5 . . ?
B7B B6B H6BA 121.9 . . ?
B6A B11A B8A 110.62(10) . . ?
B6A B11A B7A 61.18(8) . . ?
B8A B11A B7A 61.11(8) . . ?
B6A B11A B9A 110.45(10) . . ?
B8A B11A B9A 61.10(8) . . ?
B7A B11A B9A 110.66(10) . . ?
B6A B11A B10A 61.09(8) . . ?
B8A B11A B10A 110.50(10) . . ?
B7A B11A B10A 110.72(10) . . ?
B9A B11A B10A 60.88(8) . . ?
B6A B11A S1A 120.82(9) . . ?
B8A B11A S1A 117.15(9) . . ?
B7A B11A S1A 116.35(9) . . ?
B9A B11A S1A 122.04(9) . . ?
B10A B11A S1A 124.37(9) . . ?
C1B B5B B1B 58.93(7) . . ?
C1B B5B B6B 105.62(9) . . ?
B1B B5B B6B 60.05(8) . . ?
C1B B5B B10B 105.50(10) . . ?
B1B B5B B10B 108.61(10) . . ?
B6B B5B B10B 60.79(8) . . ?
C1B B5B B4B 59.00(7) . . ?
B1B B5B B4B 108.15(10) . . ?
B6B B5B B4B 108.52(10) . . ?
B10B B5B B4B 59.81(8) . . ?
C1B B5B H5BA 124.2 . . ?
B1B B5B H5BA 121.4 . . ?
B6B B5B H5BA 121.8 . . ?
B10B B5B H5BA 121.9 . . ?
B4B B5B H5BA 121.5 . . ?
C1C B3C B6C 105.61(10) . . ?
C1C B3C B4C 58.74(7) . . ?
B6C B3C B4C 60.04(8) . . ?
C1C B3C B10C 105.43(9) . . ?
B6C B3C B10C 60.82(8) . . ?
B4C B3C B10C 108.43(10) . . ?
C1C B3C B2C 58.90(7) . . ?
B6C B3C B2C 108.53(10) . . ?
B4C B3C B2C 107.80(9) . . ?
B10C B3C B2C 59.82(8) . . ?
C1C B3C H3C 124.3 . . ?
B6C B3C H3C 121.7 . . ?
B4C B3C H3C 121.6 . . ?
B10C B3C H3C 121.9 . . ?
B2C B3C H3C 121.6 . . ?
C16C C17C H17A 109.5 . . ?
C16C C17C H17B 109.5 . . ?
H17A C17C H17B 109.5 . . ?
C16C C17C H17C 109.5 . . ?
H17A C17C H17C 109.5 . . ?
H17B C17C H17C 109.5 . . ?
C4A C3A C2A 112.60(12) . . ?
C4A C3A H3AA 109.1 . . ?
C2A C3A H3AA 109.1 . . ?
C4A C3A H3AB 109.1 . . ?
C2A C3A H3AB 109.1 . . ?
H3AA C3A H3AB 107.8 . . ?
B11C B10C B2C 105.84(10) . . ?
B11C B10C B3C 106.18(10) . . ?
B2C B10C B3C 60.13(8) . . ?
B11C B10C B6C 59.82(8) . . ?
B2C B10C B6C 107.77(10) . . ?
B3C B10C B6C 59.55(8) . . ?
B11C B10C B9C 59.39(8) . . ?
B2C B10C B9C 59.38(8) . . ?
B3C B10C B9C 107.66(10) . . ?
B6C B10C B9C 108.34(9) . . ?
B11C B10C H10A 123.2 . . ?
B2C B10C H10A 122.4 . . ?
B3C B10C H10A 122.3 . . ?
B6C B10C H10A 121.4 . . ?
B9C B10C H10A 121.7 . . ?
B11B B8B B2B 106.26(9) . . ?
B11B B8B B3B 105.95(9) . . ?
B2B B8B B3B 60.29(8) . . ?
B11B B8B B7B 59.45(8) . . ?
B2B B8B B7B 59.69(8) . . ?
B3B B8B B7B 107.77(9) . . ?
B11B B8B B9B 59.32(8) . . ?
B2B B8B B9B 107.81(9) . . ?
B3B B8B B9B 59.45(8) . . ?
B7B B8B B9B 107.89(9) . . ?
B11B B8B H8B 123.3 . . ?
B2B B8B H8B 122.0 . . ?
B3B B8B H8B 122.3 . . ?
B7B B8B H8B 121.7 . . ?
B9B B8B H8B 121.8 . . ?
C1C B1C B8C 105.50(10) . . ?
C1C B1C B2C 58.97(7) . . ?
B8C B1C B2C 108.16(10) . . ?
C1C B1C B9C 105.44(9) . . ?
B8C B1C B9C 60.71(8) . . ?
B2C B1C B9C 59.64(8) . . ?
C1C B1C B5C 59.16(7) . . ?
B8C B1C B5C 59.65(8) . . ?
B2C B1C B5C 108.03(10) . . ?
B9C B1C B5C 108.26(10) . . ?
C1C B1C H1C 124.1 . . ?
B8C B1C H1C 122.0 . . ?
B2C B1C H1C 121.6 . . ?
B9C B1C H1C 122.0 . . ?
B5C B1C H1C 121.5 . . ?
C1B B3B B9B 105.40(10) . . ?
C1B B3B B8B 105.18(9) . . ?
B9B B3B B8B 60.98(8) . . ?
C1B B3B B2B 58.88(7) . . ?
B9B B3B B2B 108.50(10) . . ?
B8B B3B B2B 59.62(8) . . ?
C1B B3B B4B 59.02(7) . . ?
B9B B3B B4B 59.72(8) . . ?
B8B B3B B4B 108.41(10) . . ?
B2B B3B B4B 108.09(10) . . ?
C1B B3B H3B 124.3 . . ?
B9B B3B H3B 121.8 . . ?
B8B B3B H3B 122.0 . . ?
B2B B3B H3B 121.5 . . ?
B4B B3B H3B 121.5 . . ?
B5C B8C B1C 60.51(8) . . ?
B5C B8C B11C 106.07(10) . . ?
B1C B8C B11C 106.39(10) . . ?
B5C B8C B9C 108.35(10) . . ?
B1C B8C B9C 59.97(8) . . ?
B11C B8C B9C 59.49(8) . . ?
B5C B8C B7C 59.45(8) . . ?
B1C B8C B7C 107.85(10) . . ?
B11C B8C B7C 59.20(8) . . ?
B9C B8C B7C 107.97(9) . . ?
B5C B8C H8C 122.0 . . ?
B1C B8C H8C 121.9 . . ?
B11C B8C H8C 123.3 . . ?
B9C B8C H8C 121.4 . . ?
B7C B8C H8C 121.9 . . ?
O8A C9A H9AA 109.5 . . ?
O8A C9A H9AB 109.5 . . ?
H9AA C9A H9AB 109.5 . . ?
O8A C9A H9AC 109.5 . . ?
H9AA C9A H9AC 109.5 . . ?
H9AB C9A H9AC 109.5 . . ?
B11B B7B B1B 106.11(9) . . ?
B11B B7B B2B 106.05(9) . . ?
B1B B7B B2B 60.36(8) . . ?
B11B B7B B8B 59.47(8) . . ?
B1B B7B B8B 107.75(9) . . ?
B2B B7B B8B 59.41(8) . . ?
B11B B7B B6B 59.57(8) . . ?
B1B B7B B6B 59.62(8) . . ?
B2B B7B B6B 108.05(9) . . ?
B8B B7B B6B 108.24(9) . . ?
B11B B7B H7B 123.3 . . ?
B1B B7B H7B 122.2 . . ?
B2B B7B H7B 122.2 . . ?
B8B B7B H7B 121.7 . . ?
B6B B7B H7B 121.5 . . ?
C1B B4B B9B 105.15(9) . . ?
C1B B4B B10B 105.48(10) . . ?
B9B B4B B10B 61.24(8) . . ?
C1B B4B B5B 58.75(7) . . ?
B9B B4B B5B 108.74(10) . . ?
B10B B4B B5B 60.02(8) . . ?
C1B B4B B3B 58.51(7) . . ?
B9B B4B B3B 59.91(8) . . ?
B10B B4B B3B 108.88(10) . . ?
B5B B4B B3B 107.77(9) . . ?
C1B B4B H4B 124.6 . . ?
B9B B4B H4B 121.7 . . ?
B10B B4B H4B 121.5 . . ?
B5B B4B H4B 121.5 . . ?
B3B B4B H4B 121.6 . . ?
C1C B5C B8C 105.17(9) . . ?
C1C B5C B7C 105.39(10) . . ?
B8C B5C B7C 61.29(8) . . ?
C1C B5C B4C 58.58(7) . . ?
B8C B5C B4C 108.81(10) . . ?
B7C B5C B4C 60.08(8) . . ?
C1C B5C B1C 58.55(7) . . ?
B8C B5C B1C 59.84(8) . . ?
B7C B5C B1C 108.78(10) . . ?
B4C B5C B1C 107.62(10) . . ?
C1C B5C H5CA 124.7 . . ?
B8C B5C H5CA 121.7 . . ?
B7C B5C H5CA 121.5 . . ?
B4C B5C H5CA 121.6 . . ?
B1C B5C H5CA 121.7 . . ?
B11C B9C B2C 105.83(9) . . ?
B11C B9C B1C 105.99(9) . . ?
B2C B9C B1C 60.16(8) . . ?
B11C B9C B8C 59.63(8) . . ?
B2C B9C B8C 107.47(10) . . ?
B1C B9C B8C 59.32(8) . . ?
B11C B9C B10C 59.32(8) . . ?
B2C B9C B10C 59.44(8) . . ?
B1C B9C B10C 107.61(9) . . ?
B8C B9C B10C 107.95(9) . . ?
B11C B9C H9C 123.3 . . ?
B2C B9C H9C 122.4 . . ?
B1C B9C H9C 122.3 . . ?
B8C B9C H9C 121.8 . . ?
B10C B9C H9C 121.8 . . ?
C1C B4C B3C 59.10(7) . . ?
C1C B4C B6C 105.81(9) . . ?
B3C B4C B6C 59.95(8) . . ?
C1C B4C B7C 105.48(9) . . ?
B3C B4C B7C 108.65(10) . . ?
B6C B4C B7C 61.05(8) . . ?
C1C B4C B5C 59.15(7) . . ?
B3C B4C B5C 108.41(9) . . ?
B6C B4C B5C 108.77(10) . . ?
B7C B4C B5C 59.63(8) . . ?
C1C B4C H4C 124.1 . . ?
B3C B4C H4C 121.3 . . ?
B6C B4C H4C 121.6 . . ?
B7C B4C H4C 121.9 . . ?
B5C B4C H4C 121.4 . . ?
C1A B4A B5A 59.10(8) . . ?
C1A B4A B10A 106.05(10) . . ?
B5A B4A B10A 60.29(8) . . ?
C1A B4A B9A 105.60(10) . . ?
B5A B4A B9A 108.78(10) . . ?
B10A B4A B9A 60.83(8) . . ?
C1A B4A B3A 58.91(8) . . ?
B5A B4A B3A 108.23(10) . . ?
B10A B4A B3A 108.74(10) . . ?
B9A B4A B3A 59.88(8) . . ?
C1A B4A H4A 124.1 . . ?
B5A B4A H4A 121.2 . . ?
B10A B4A H4A 121.5 . . ?
B9A B4A H4A 121.8 . . ?
B3A B4A H4A 121.5 . . ?
B11B B9B B4B 106.00(10) . . ?
B11B B9B B3B 106.04(10) . . ?
B4B B9B B3B 60.36(8) . . ?
B11B B9B B8B 59.34(8) . . ?
B4B B9B B8B 107.79(10) . . ?
B3B B9B B8B 59.56(8) . . ?
B11B B9B B10B 59.49(8) . . ?
B4B B9B B10B 59.42(8) . . ?
B3B B9B B10B 107.80(10) . . ?
B8B B9B B10B 107.96(10) . . ?
B11B B9B H9B 123.3 . . ?
B4B B9B H9B 122.2 . . ?
B3B B9B H9B 122.1 . . ?
B8B B9B H9B 121.7 . . ?
B10B B9B H9B 121.7 . . ?
B11C B7C B5C 106.21(10) . . ?
B11C B7C B4C 106.06(10) . . ?
B5C B7C B4C 60.29(8) . . ?
B11C B7C B8C 59.55(8) . . ?
B5C B7C B8C 59.27(8) . . ?
B4C B7C B8C 107.37(10) . . ?
B11C B7C B6C 59.72(8) . . ?
B5C B7C B6C 108.02(10) . . ?
B4C B7C B6C 59.46(8) . . ?
B8C B7C B6C 108.21(9) . . ?
B11C B7C H7C 123.1 . . ?
B5C B7C H7C 122.2 . . ?
B4C B7C H7C 122.4 . . ?
B8C B7C H7C 121.9 . . ?
B6C B7C H7C 121.5 . . ?
C1A B1A B7A 105.60(10) . . ?
C1A B1A B2A 58.65(8) . . ?
B7A B1A B2A 60.13(8) . . ?
C1A B1A B6A 105.56(10) . . ?
B7A B1A B6A 60.99(8) . . ?
B2A B1A B6A 108.72(10) . . ?
C1A B1A B5A 58.96(8) . . ?
B7A B1A B5A 108.65(10) . . ?
B2A B1A B5A 107.87(10) . . ?
B6A B1A B5A 59.85(8) . . ?
C1A B1A H1A 124.3 . . ?
B7A B1A H1A 121.6 . . ?
B2A B1A H1A 121.5 . . ?
B6A B1A H1A 121.7 . . ?
B5A B1A H1A 121.5 . . ?
C1A B3A B9A 105.79(10) . . ?
C1A B3A B8A 105.33(10) . . ?
B9A B3A B8A 60.95(8) . . ?
C1A B3A B4A 59.00(8) . . ?
B9A B3A B4A 60.03(8) . . ?
B8A B3A B4A 108.53(10) . . ?
C1A B3A B2A 58.52(8) . . ?
B9A B3A B2A 108.66(10) . . ?
B8A B3A B2A 59.92(8) . . ?
B4A B3A B2A 107.73(10) . . ?
C1A B3A H3A 124.3 . . ?
B9A B3A H3A 121.5 . . ?
B8A B3A H3A 121.8 . . ?
B4A B3A H3A 121.5 . . ?
B2A B3A H3A 121.7 . . ?
B4A B10A B11A 106.04(10) . . ?
B4A B10A B5A 59.83(8) . . ?
B11A B10A B5A 105.77(10) . . ?
B4A B10A B9A 59.68(8) . . ?
B11A B10A B9A 59.52(8) . . ?
B5A B10A B9A 107.50(10) . . ?
B4A B10A B6A 107.39(10) . . ?
B11A B10A B6A 59.31(8) . . ?
B5A B10A B6A 59.43(8) . . ?
B9A B10A B6A 107.92(10) . . ?
B4A B10A H10F 122.4 . . ?
B11A B10A H10F 123.3 . . ?
B5A B10A H10F 122.5 . . ?
B9A B10A H10F 121.6 . . ?
B6A B10A H10F 121.9 . . ?
B11A B9A B3A 106.13(10) . . ?
B11A B9A B4A 105.96(10) . . ?
B3A B9A B4A 60.09(8) . . ?
B11A B9A B10A 59.61(8) . . ?
B3A B9A B10A 107.84(10) . . ?
B4A B9A B10A 59.49(8) . . ?
B11A B9A B8A 59.36(8) . . ?
B3A B9A B8A 59.59(8) . . ?
B4A B9A B8A 107.50(10) . . ?
B10A B9A B8A 108.07(10) . . ?
B11A B9A H9A 123.3 . . ?
B3A B9A H9A 122.2 . . ?
B4A B9A H9A 122.4 . . ?
B10A B9A H9A 121.6 . . ?
B8A B9A H9A 121.8 . . ?
C1A B2A B1A 59.11(8) . . ?
C1A B2A B8A 105.55(10) . . ?
B1A B2A B8A 108.40(10) . . ?
C1A B2A B7A 105.71(10) . . ?
B1A B2A B7A 59.81(8) . . ?
B8A B2A B7A 60.82(8) . . ?
C1A B2A B3A 58.92(8) . . ?
B1A B2A B3A 108.02(10) . . ?
B8A B2A B3A 59.79(8) . . ?
B7A B2A B3A 108.46(10) . . ?
C1A B2A H2A 124.1 . . ?
B1A B2A H2A 121.5 . . ?
B8A B2A H2A 121.9 . . ?
B7A B2A H2A 121.8 . . ?
B3A B2A H2A 121.6 . . ?
B11A B8A B3A 106.17(10) . . ?
B11A B8A B2A 106.22(10) . . ?
B3A B8A B2A 60.29(8) . . ?
B11A B8A B9A 59.54(8) . . ?
B3A B8A B9A 59.45(8) . . ?
B2A B8A B9A 107.77(10) . . ?
B11A B8A B7A 59.54(8) . . ?
B3A B8A B7A 107.88(10) . . ?
B2A B8A B7A 59.60(8) . . ?
B9A B8A B7A 108.14(10) . . ?
B11A B8A H8A 123.2 . . ?
B3A B8A H8A 122.2 . . ?
B2A B8A H8A 122.2 . . ?
B9A B8A H8A 121.7 . . ?
B7A B8A H8A 121.6 . . ?
B3C B6C B4C 60.01(8) . . ?
B3C B6C B11C 105.80(10) . . ?
B4C B6C B11C 105.55(10) . . ?
B3C B6C B10C 59.62(8) . . ?
B4C B6C B10C 107.46(10) . . ?
B11C B6C B10C 59.26(8) . . ?
B3C B6C B7C 107.46(10) . . ?
B4C B6C B7C 59.49(8) . . ?
B11C B6C B7C 59.03(8) . . ?
B10C B6C B7C 107.53(9) . . ?
B3C B6C H6CA 122.3 . . ?
B4C B6C H6CA 122.5 . . ?
B11C B6C H6CA 123.6 . . ?
B10C B6C H6CA 121.9 . . ?
B7C B6C H6CA 122.0 . . ?
B11A B6A B5A 106.20(10) . . ?
B11A B6A B1A 106.02(10) . . ?
B5A B6A B1A 60.11(8) . . ?
B11A B6A B10A 59.59(8) . . ?
B5A B6A B10A 59.70(8) . . ?
B1A B6A B10A 107.85(10) . . ?
B11A B6A B7A 59.50(8) . . ?
B5A B6A B7A 107.55(10) . . ?
B1A B6A B7A 59.35(8) . . ?
B10A B6A B7A 108.16(10) . . ?
B11A B6A H6AA 123.2 . . ?
B5A B6A H6AA 122.3 . . ?
B1A B6A H6AA 122.3 . . ?
B10A B6A H6AA 121.5 . . ?
B7A B6A H6AA 121.8 . . ?
B11A B7A B1A 106.12(10) . . ?
B11A B7A B2A 106.07(10) . . ?
B1A B7A B2A 60.05(8) . . ?
B11A B7A B8A 59.36(8) . . ?
B1A B7A B8A 107.61(10) . . ?
B2A B7A B8A 59.58(8) . . ?
B11A B7A B6A 59.32(8) . . ?
B1A B7A B6A 59.66(8) . . ?
B2A B7A B6A 107.60(10) . . ?
B8A B7A B6A 107.71(10) . . ?
B11A B7A H7A 123.3 . . ?
B1A B7A H7A 122.2 . . ?
B2A B7A H7A 122.3 . . ?
B8A B7A H7A 121.8 . . ?
B6A B7A H7A 121.8 . . ?

loop_
_geom_bond_atom_site_label_1
_geom_bond_atom_site_label_2
_geom_bond_distance
_geom_bond_site_symmetry_2
_geom_bond_publ_flag
S1C C19C 1.8104(13) . ?
S1C C12C 1.8139(13) . ?
S1C B11C 1.8928(14) . ?
S1B C12B 1.8121(13) . ?
S1B C19B 1.8132(13) . ?
S1B B11B 1.8936(14) . ?
S1A C12A 1.8122(13) . ?
S1A C19A 1.8162(13) . ?
S1A B11A 1.8987(14) . ?
O8C C7C 1.3712(16) . ?
O8C C9C 1.4231(18) . ?
O8B C7B 1.3729(15) . ?
O8B C9B 1.4281(16) . ?
O8A C7A 1.3776(16) . ?
O8A C9A 1.4296(18) . ?
C4B C11B 1.3872(19) . ?
C4B C5B 1.3942(18) . ?
C4B C3B 1.5091(17) . ?
C2B C3B 1.5214(17) . ?
C2B C1B 1.5316(16) . ?
C2B H2BA 0.9700 . ?
C2B H2BB 0.9700 . ?
C4C C5C 1.3880(19) . ?
C4C C11C 1.393(2) . ?
C4C C3C 1.5037(19) . ?
C14A C15A 1.5303(17) . ?
C14A C18A 1.5345(17) . ?
C14A C13A 1.5349(17) . ?
C14A H14A 0.9800 . ?
C1B B3B 1.7137(18) . ?
C1B B1B 1.7176(18) . ?
C1B B2B 1.7179(17) . ?
C1B B5B 1.7184(18) . ?
C1B B4B 1.7229(18) . ?
C2C C1C 1.5315(17) . ?
C2C C3C 1.5322(18) . ?
C2C H2CA 0.9700 . ?
C2C H2CB 0.9700 . ?
C19A C18A 1.5272(17) . ?
C19A H19E 0.9700 . ?
C19A H19F 0.9700 . ?
C18B C19B 1.5290(17) . ?
C18B C14B 1.5329(18) . ?
C18B H18C 0.9700 . ?
C18B H18D 0.9700 . ?
C10A C11A 1.385(2) . ?
C10A C7A 1.3942(19) . ?
C10A H10E 0.9300 . ?
C7B C10B 1.3858(18) . ?
C7B C6B 1.3922(18) . ?
C3B H3BA 0.9700 . ?
C3B H3BB 0.9700 . ?
C18A H18E 0.9700 . ?
C18A H18F 0.9700 . ?
C19C C18C 1.5231(18) . ?
C19C H19A 0.9700 . ?
C19C H19B 0.9700 . ?
C2A C3A 1.5200(19) . ?
C2A C1A 1.5343(17) . ?
C2A H2AA 0.9700 . ?
C2A H2AB 0.9700 . ?
C1A B2A 1.7114(18) . ?
C1A B3A 1.7187(18) . ?
C1A B1A 1.7197(19) . ?
C1A B4A 1.7204(18) . ?
C1A B5A 1.7208(18) . ?
C14B C13B 1.5270(17) . ?
C14B C15B 1.5309(17) . ?
C14B H14B 0.9800 . ?
C1C B1C 1.7149(18) . ?
C1C B4C 1.7157(18) . ?
C1C B2C 1.7207(18) . ?
C1C B3C 1.7221(18) . ?
C1C B5C 1.7261(18) . ?
C18C C14C 1.5324(17) . ?
C18C H18A 0.9700 . ?
C18C H18B 0.9700 . ?
C13B C12B 1.5218(17) . ?
C13B H13C 0.9700 . ?
C13B H13D 0.9700 . ?
C15B C16B 1.5225(18) . ?
C15B H15C 0.9700 . ?
C15B H15D 0.9700 . ?
C7A C6A 1.3815(19) . ?
C14C C15C 1.5261(18) . ?
C14C C13C 1.5352(17) . ?
C14C H14C 0.9800 . ?
C5B C6B 1.3826(18) . ?
C5B H5B 0.9300 . ?
C12C C13C 1.5229(18) . ?
C12C H12A 0.9700 . ?
C12C H12B 0.9700 . ?
C15C C16C 1.5250(18) . ?
C15C H15A 0.9700 . ?
C15C H15B 0.9700 . ?
C11B C10B 1.3902(18) . ?
C11B H11B 0.9300 . ?
C3C H3CA 0.9700 . ?
C3C H3CB 0.9700 . ?
C10B H10B 0.9300 . ?
C13C H13A 0.9700 . ?
C13C H13B 0.9700 . ?
C7C C6C 1.384(2) . ?
C7C C10C 1.3903(19) . ?
C12B H12C 0.9700 . ?
C12B H12D 0.9700 . ?
C15A C16A 1.5241(18) . ?
C15A H15E 0.9700 . ?
C15A H15F 0.9700 . ?
C6B H6B 0.9300 . ?
C11C C10C 1.377(2) . ?
C11C H11C 0.9300 . ?
C12A C13A 1.5251(18) . ?
C12A H12E 0.9700 . ?
C12A H12F 0.9700 . ?
C13A H13E 0.9700 . ?
C13A H13F 0.9700 . ?
C11A C4A 1.389(2) . ?
C11A H11A 0.9300 . ?
C6A C5A 1.3962(19) . ?
C6A H6A 0.9300 . ?
C17A C16A 1.5223(18) . ?
C17A H17G 0.9600 . ?
C17A H17H 0.9600 . ?
C17A H17I 0.9600 . ?
C4A C5A 1.385(2) . ?
C4A C3A 1.516(2) . ?
C19B H19C 0.9700 . ?
C19B H19D 0.9700 . ?
C5A H5A 0.9300 . ?
C9B H9BA 0.9600 . ?
C9B H9BB 0.9600 . ?
C9B H9BC 0.9600 . ?
C16A H16E 0.9700 . ?
C16A H16F 0.9700 . ?
C10C H10C 0.9300 . ?
C16B C17B 1.5218(19) . ?
C16B H16C 0.9700 . ?
C16B H16D 0.9700 . ?
C5C C6C 1.391(2) . ?
C5C H5C 0.9300 . ?
C17B H17D 0.9600 . ?
C17B H17E 0.9600 . ?
C17B H17F 0.9600 . ?
B11C B7C 1.7642(19) . ?
B11C B10C 1.7668(19) . ?
B11C B9C 1.7681(19) . ?
B11C B8C 1.7706(19) . ?
B11C B6C 1.7769(19) . ?
C16C C17C 1.519(2) . ?
C16C H16A 0.9700 . ?
C16C H16B 0.9700 . ?
B11B B9B 1.7653(19) . ?
B11B B7B 1.7653(19) . ?
B11B B8B 1.7656(19) . ?
B11B B6B 1.7713(19) . ?
B11B B10B 1.7715(19) . ?
C6C H6C 0.9300 . ?
B2C B9C 1.7698(19) . ?
B2C B10C 1.771(2) . ?
B2C B3C 1.7765(19) . ?
B2C B1C 1.7790(19) . ?
B2C H2C 1.1000 . ?
C9C H9CA 0.9600 . ?
C9C H9CB 0.9600 . ?
C9C H9CC 0.9600 . ?
B5A B4A 1.768(2) . ?
B5A B6A 1.771(2) . ?
B5A B1A 1.776(2) . ?
B5A B10A 1.776(2) . ?
B5A H5AA 1.1000 . ?
B1B B7B 1.7670(19) . ?
B1B B5B 1.7721(19) . ?
B1B B6B 1.774(2) . ?
B1B B2B 1.7795(19) . ?
B1B H1B 1.1000 . ?
B2B B8B 1.7675(19) . ?
B2B B7B 1.7727(19) . ?
B2B B3B 1.7794(19) . ?
B2B H2B 1.1000 . ?
B10B B4B 1.772(2) . ?
B10B B5B 1.7760(19) . ?
B10B B6B 1.796(2) . ?
B10B B9B 1.805(2) . ?
B10B H10D 1.1000 . ?
B6B B5B 1.7725(19) . ?
B6B B7B 1.8000(19) . ?
B6B H6BA 1.1000 . ?
B11A B6A 1.765(2) . ?
B11A B8A 1.765(2) . ?
B11A B7A 1.7686(19) . ?
B11A B9A 1.769(2) . ?
B11A B10A 1.770(2) . ?
B5B B4B 1.779(2) . ?
B5B H5BA 1.1000 . ?
B3C B6C 1.774(2) . ?
B3C B4C 1.7748(19) . ?
B3C B10C 1.7751(19) . ?
B3C H3C 1.1000 . ?
C17C H17A 0.9600 . ?
C17C H17B 0.9600 . ?
C17C H17C 0.9600 . ?
C3A H3AA 0.9700 . ?
C3A H3AB 0.9700 . ?
B10C B6C 1.7965(19) . ?
B10C B9C 1.8020(19) . ?
B10C H10A 1.1000 . ?
B8B B3B 1.7759(19) . ?
B8B B7B 1.7941(19) . ?
B8B B9B 1.8012(19) . ?
B8B H8B 1.1000 . ?
B1C B8C 1.768(2) . ?
B1C B9C 1.780(2) . ?
B1C B5C 1.7799(19) . ?
B1C H1C 1.1000 . ?
B3B B9B 1.7739(19) . ?
B3B B4B 1.7820(19) . ?
B3B H3B 1.1000 . ?
B8C B5C 1.765(2) . ?
B8C B9C 1.7930(19) . ?
B8C B7C 1.8005(19) . ?
B8C H8C 1.1000 . ?
C9A H9AA 0.9600 . ?
C9A H9AB 0.9600 . ?
C9A H9AC 0.9600 . ?
B7B H7B 1.1000 . ?
B4B B9B 1.7706(19) . ?
B4B H4B 1.1000 . ?
B5C B7C 1.768(2) . ?
B5C B4C 1.780(2) . ?
B5C H5CA 1.1000 . ?
B9C H9C 1.1000 . ?
B4C B6C 1.775(2) . ?
B4C B7C 1.776(2) . ?
B4C H4C 1.1000 . ?
B4A B10A 1.769(2) . ?
B4A B9A 1.772(2) . ?
B4A B3A 1.773(2) . ?
B4A H4A 1.1000 . ?
B9B H9B 1.1000 . ?
B7C B6C 1.804(2) . ?
B7C H7C 1.1000 . ?
B1A B7A 1.769(2) . ?
B1A B2A 1.773(2) . ?
B1A B6A 1.775(2) . ?
B1A H1A 1.1000 . ?
B3A B9A 1.770(2) . ?
B3A B8A 1.772(2) . ?
B3A B2A 1.781(2) . ?
B3A H3A 1.1000 . ?
B10A B9A 1.793(2) . ?
B10A B6A 1.797(2) . ?
B10A H10F 1.1000 . ?
B9A B8A 1.796(2) . ?
B9A H9A 1.1000 . ?
B2A B8A 1.775(2) . ?
B2A B7A 1.775(2) . ?
B2A H2A 1.1000 . ?
B8A B7A 1.796(2) . ?
B8A H8A 1.1000 . ?
B6C H6CA 1.1000 . ?
B6A B7A 1.798(2) . ?
B6A H6AA 1.1000 . ?
B7A H7A 1.1000 . ?
